data_2234342
loop_
_publ_author_name
'Bittencourt, Viviane C. D.'
'Gervini, Vanessa Carratu'
'Bresolin, Leandro'
'Locatelli, Aline'
'de Oliveira, Adriano Bof'

_publ_section_title
;
 1-(2,4,6-Trioxo-1,3-diazinan-5-ylidene)thiosemicarbazide
;
_journal_coeditor_code NC2271
_journal_issue 4
_journal_name_full 'Acta Crystallographica Section E'
_journal_page_first o1187
_journal_paper_doi 10.1107/S1600536812012007
_journal_volume 68
_journal_year 2012
_chemical_formula_iupac 'C5 H5 N5 O3 S'
_chemical_formula_moiety 'C5 H5 N5 O3 S'
_chemical_formula_sum 'C5 H5 N5 O3 S'
_chemical_formula_weight 215.20
_chemical_name_common Alloxan-5-thiosemicarbazone
_chemical_name_systematic
;
1-(2,4,6-Trioxo-1,3-diazinan-5-ylidene)thiosemicarbazide
;
_space_group_IT_number 14
_symmetry_cell_setting monoclinic
_symmetry_space_group_name_Hall '-P 2yn'
_symmetry_space_group_name_H-M 'P 1 21/n 1'
_atom_sites_solution_hydrogens difmap
_atom_sites_solution_primary direct
_atom_sites_solution_secondary difmap
_audit_creation_method SHELXL-97
_cell_angle_alpha 90.00
_cell_angle_beta 107.380(5)
_cell_angle_gamma 90.00
_cell_formula_units_Z 4
_cell_length_a 10.6415(8)
_cell_length_b 7.3370(6)
_cell_length_c 11.1600(10)
_cell_measurement_reflns_used 1283
_cell_measurement_temperature 293(2)
_cell_measurement_theta_max 19.92
_cell_measurement_theta_min 2.32
_cell_volume 831.55(12)
_computing_cell_refinement 'SAINT (Bruker, 2005)'
_computing_data_collection 'COSMO (Bruker, 2005)'
_computing_data_reduction 'SAINT (Bruker, 2005)'
_computing_molecular_graphics 'DIAMOND (Brandenburg, 2006)'
_computing_publication_material 'publCIF (Westrip, 2010)'
_computing_structure_refinement 'SHELXL97 (Sheldrick, 2008)'
_computing_structure_solution 'SHELXS97 (Sheldrick, 2008)'
_diffrn_ambient_temperature 293(2)
_diffrn_measured_fraction_theta_full 0.998
_diffrn_measured_fraction_theta_max 0.998
_diffrn_measurement_device_type 'Bruker APEXII CCD'
_diffrn_measurement_method '\f and \w scans'
_diffrn_radiation_monochromator graphite
_diffrn_radiation_source 'fine-focus sealed tube'
_diffrn_radiation_type MoK\a
_diffrn_radiation_wavelength 0.71073
_diffrn_reflns_av_R_equivalents 0.0903
_diffrn_reflns_av_sigmaI/netI 0.0840
_diffrn_reflns_limit_h_max 13
_diffrn_reflns_limit_h_min -13
_diffrn_reflns_limit_k_max 9
_diffrn_reflns_limit_k_min -9
_diffrn_reflns_limit_l_max 14
_diffrn_reflns_limit_l_min -14
_diffrn_reflns_number 15454
_diffrn_reflns_theta_full 27.59
_diffrn_reflns_theta_max 27.59
_diffrn_reflns_theta_min 2.32
_diffrn_standards_number 0
_exptl_absorpt_coefficient_mu 0.379
_exptl_absorpt_correction_T_max 0.9667
_exptl_absorpt_correction_T_min 0.9488
_exptl_absorpt_correction_type multi-scan
_exptl_absorpt_process_details '(SADABS; Bruker, 2005)'
_exptl_crystal_colour red
_exptl_crystal_density_diffrn 1.719
_exptl_crystal_density_method 'not measured'
_exptl_crystal_description block
_exptl_crystal_F_000 440
_exptl_crystal_size_max 0.14
_exptl_crystal_size_mid 0.10
_exptl_crystal_size_min 0.09
_refine_diff_density_max 0.272
_refine_diff_density_min -0.392
_refine_ls_extinction_method none
_refine_ls_goodness_of_fit_ref 1.000
_refine_ls_hydrogen_treatment refall
_refine_ls_matrix_type full
_refine_ls_number_parameters 147
_refine_ls_number_reflns 1929
_refine_ls_number_restraints 0
_refine_ls_restrained_S_all 1.000
_refine_ls_R_factor_all 0.1435
_refine_ls_R_factor_gt 0.0555
_refine_ls_shift/su_max 0.000
_refine_ls_shift/su_mean 0.000
_refine_ls_structure_factor_coef Fsqd
_refine_ls_weighting_details 'calc w=1/[\s^2^(Fo^2^)+(0.0543P)^2^+0.6101P] where P=(Fo^2^+2Fc^2^)/3'
_refine_ls_weighting_scheme calc
_refine_ls_wR_factor_gt 0.1132
_refine_ls_wR_factor_ref 0.1478
_reflns_number_gt 955
_reflns_number_total 1929
_reflns_threshold_expression I>2sigma(I)
_cod_data_source_file nc2271.cif
_cod_data_source_block I
_cod_original_sg_symbol_H-M 'P 21/n'
_cod_database_code 2234342
_cod_database_fobs_code 2234342

loop_
_symmetry_equiv_pos_as_xyz
'x, y, z'
'-x+1/2, y+1/2, -z+1/2'
'-x, -y, -z'
'x-1/2, -y-1/2, z-1/2'

loop_
_atom_site_type_symbol
_atom_site_label
_atom_site_fract_x
_atom_site_fract_y
_atom_site_fract_z
_atom_site_U_iso_or_equiv
_atom_site_adp_type
_atom_site_calc_flag
_atom_site_occupancy
S S1 0.17866(11) 0.94933(14) 1.13122(11) 0.0487(4) Uani d 1
O O3 0.4802(2) 0.2077(3) 1.0689(2) 0.0426(8) Uani d 1
O O2 0.1726(2) -0.0867(4) 0.7631(3) 0.0486(8) Uani d 1
O O1 0.0566(2) 0.4570(3) 0.8863(3) 0.0456(8) Uani d 1
N N5 0.4116(3) 0.7883(5) 1.1940(3) 0.0412(9) Uani d 1
N N3 0.3183(3) 0.4951(4) 1.0600(3) 0.0335(8) Uani d 1
N N4 0.2392(3) 0.6328(4) 1.0593(3) 0.0385(9) Uani d 1
N N2 0.3282(3) 0.0686(4) 0.9108(3) 0.0321(8) Uani d 1
N N1 0.1178(3) 0.1858(4) 0.8272(3) 0.0356(9) Uani d 1
C C5 0.2851(4) 0.7858(5) 1.1334(4) 0.0340(9) Uani d 1
C C4 0.3687(3) 0.2088(5) 0.9943(4) 0.0322(9) Uani d 1
C C3 0.2034(3) 0.0473(5) 0.8282(4) 0.0329(9) Uani d 1
C C1 0.2734(3) 0.3545(4) 0.9874(3) 0.0294(9) Uani d 1
C C2 0.1418(3) 0.3399(5) 0.8981(3) 0.0335(9) Uani d 1
H H4 0.465(4) 0.694(5) 1.189(3) 0.043(12) Uiso d 1
H H2 0.382(4) -0.019(5) 0.912(3) 0.040(12) Uiso d 1
H H5 0.440(5) 0.887(7) 1.240(5) 0.083(17) Uiso d 1
H H3 0.156(5) 0.639(6) 1.015(4) 0.072(15) Uiso d 1
H H1 0.054(4) 0.175(5) 0.785(4) 0.044(14) Uiso d 1

loop_
_atom_site_aniso_label
_atom_site_aniso_U_11
_atom_site_aniso_U_22
_atom_site_aniso_U_33
_atom_site_aniso_U_12
_atom_site_aniso_U_13
_atom_site_aniso_U_23
S1 0.0504(7) 0.0356(6) 0.0614(8) 0.0045(5) 0.0185(5) -0.0041(6)
O3 0.0296(14) 0.0404(15) 0.0424(17) 0.0099(12) -0.0126(13) -0.0101(13)
O2 0.0382(15) 0.0385(17) 0.057(2) 0.0004(12) -0.0034(14) -0.0207(14)
O1 0.0344(15) 0.0366(16) 0.0530(19) 0.0122(13) -0.0066(13) -0.0042(14)
N5 0.034(2) 0.031(2) 0.052(2) -0.0026(16) 0.0027(17) -0.0090(18)
N3 0.0344(18) 0.0289(17) 0.0325(19) 0.0029(14) 0.0027(14) -0.0003(14)
N4 0.0332(19) 0.0305(18) 0.044(2) 0.0037(15) 0.0001(17) -0.0064(16)
N2 0.0257(17) 0.0281(17) 0.034(2) 0.0058(14) -0.0034(14) -0.0037(14)
N1 0.0248(18) 0.0354(19) 0.037(2) 0.0010(15) -0.0055(16) -0.0062(16)
C5 0.039(2) 0.0248(19) 0.037(2) -0.0024(17) 0.0101(18) 0.0021(17)
C4 0.0299(19) 0.030(2) 0.033(2) 0.0011(16) 0.0035(17) -0.0035(17)
C3 0.027(2) 0.033(2) 0.036(2) 0.0024(17) 0.0047(17) 0.0017(19)
C1 0.0280(19) 0.0268(19) 0.029(2) 0.0048(15) 0.0015(16) 0.0018(16)
C2 0.029(2) 0.032(2) 0.033(2) 0.0023(17) 0.0000(17) -0.0010(17)

loop_
_atom_type_symbol
_atom_type_description
_atom_type_scat_dispersion_real
_atom_type_scat_dispersion_imag
_atom_type_scat_source
C C 0.0033 0.0016 'International Tables Vol C Tables 4.2.6.8 and 6.1.1.4'
H H 0.0000 0.0000 'International Tables Vol C Tables 4.2.6.8 and 6.1.1.4'
N N 0.0061 0.0033 'International Tables Vol C Tables 4.2.6.8 and 6.1.1.4'
O O 0.0106 0.0060 'International Tables Vol C Tables 4.2.6.8 and 6.1.1.4'
S S 0.1246 0.1234 'International Tables Vol C Tables 4.2.6.8 and 6.1.1.4'

loop_
_geom_angle_atom_site_label_1
_geom_angle_atom_site_label_2
_geom_angle_atom_site_label_3
_geom_angle
C5 N5 H4 121(2)
C5 N5 H5 115(3)
H4 N5 H5 123(4)
C1 N3 N4 119.1(3)
N3 N4 C5 120.4(3)
N3 N4 H3 126(3)
C5 N4 H3 114(3)
C4 N2 C3 125.8(3)
C4 N2 H2 119(2)
C3 N2 H2 115(2)
C2 N1 C3 127.3(3)
C2 N1 H1 117(3)
C3 N1 H1 116(3)
N5 C5 N4 116.1(3)
N5 C5 S1 126.3(3)
N4 C5 S1 117.5(3)
O3 C4 N2 120.1(3)
O3 C4 C1 123.7(3)
N2 C4 C1 116.2(3)
O2 C3 N1 122.8(3)
O2 C3 N2 121.8(3)
N1 C3 N2 115.4(3)
N3 C1 C2 125.4(3)
N3 C1 C4 115.1(3)
C2 C1 C4 119.5(3)
O1 C2 N1 121.0(3)
O1 C2 C1 123.3(3)
N1 C2 C1 115.7(3)

loop_
_geom_bond_atom_site_label_1
_geom_bond_atom_site_label_2
_geom_bond_distance
S1 C5 1.645(4)
O3 C4 1.229(4)
O2 C3 1.208(4)
O1 C2 1.227(4)
N5 C5 1.314(4)
N5 H4 0.91(4)
N5 H5 0.89(5)
N3 C1 1.311(4)
N3 N4 1.313(4)
N4 C5 1.394(4)
N4 H3 0.88(4)
N2 C4 1.368(4)
N2 C3 1.380(4)
N2 H2 0.86(4)
N1 C2 1.360(5)
N1 C3 1.362(5)
N1 H1 0.70(4)
C4 C1 1.460(5)
C1 C2 1.460(5)

loop_
_geom_hbond_atom_site_label_D
_geom_hbond_atom_site_label_H
_geom_hbond_atom_site_label_A
_geom_hbond_site_symmetry_A
_geom_hbond_distance_DH
_geom_hbond_distance_HA
_geom_hbond_distance_DA
_geom_hbond_angle_DHA
N5 H4 O2 4_666 0.91(4) 2.26(4) 3.036(4) 143(3)
N2 H2 O3 3_657 0.86(4) 1.98(4) 2.837(4) 173(4)
N5 H5 O1 4_676 0.89(5) 2.08(5) 2.916(4) 158(4)
N4 H3 O1 1 0.88(4) 2.01(4) 2.631(4) 126(4)
N1 H1 O3 4_565 0.70(4) 2.46(4) 2.923(4) 125(4)
N1 H1 S1 3_567 0.70(4) 3.03(4) 3.468(4) 123(4)

loop_
_geom_torsion_atom_site_label_1
_geom_torsion_atom_site_label_2
_geom_torsion_atom_site_label_3
_geom_torsion_atom_site_label_4
_geom_torsion
C1 N3 N4 C5 -178.6(4)
N3 N4 C5 N5 5.3(5)
N3 N4 C5 S1 -177.8(3)
C3 N2 C4 O3 175.4(4)
C3 N2 C4 C1 -5.1(6)
C2 N1 C3 O2 178.7(4)
C2 N1 C3 N2 -0.4(6)
C4 N2 C3 O2 -175.0(4)
C4 N2 C3 N1 4.1(6)
N4 N3 C1 C2 3.5(6)
N4 N3 C1 C4 179.7(3)
O3 C4 C1 N3 5.6(6)
N2 C4 C1 N3 -174.0(3)
O3 C4 C1 C2 -178.0(4)
N2 C4 C1 C2 2.5(5)
C3 N1 C2 O1 178.4(4)
C3 N1 C2 C1 -1.7(6)
N3 C1 C2 O1 -3.5(6)
C4 C1 C2 O1 -179.6(4)
N3 C1 C2 N1 176.6(4)
C4 C1 C2 N1 0.6(5)

loop_
_cod_related_entry_id
_cod_related_entry_database
_cod_related_entry_code
1 ChemSpider 4512513
